data_4508125
loop_
_publ_author_name
'Gardinier, James R.'
'Tatlock, Heidi M.'
'Hewage, Jeewantha S.'
'Lindeman, Sergey V.'

_publ_section_title
;
 Cyclic versus Polymeric Supramolecular Architectures in Metal Complexes
 of Dinucleating Ligands: Silver(I) Trifluoromethanesulfonate Complexes of
 the Isomers of Bis(di(1H-pyrazolyl)methyl)-1,1&#x2032;-biphenyl.
;
_journal_issue 9
_journal_name_full 'Crystal Growth &amp; Design'
_journal_page_first 3864
_journal_paper_doi 10.1021/cg400466k
_journal_volume 13
_journal_year 2013
_chemical_formula_moiety 'C26 H22 Ag N8, C F3 O3 S, C3.5 H4'
_chemical_formula_sum 'C30.5 H26 Ag F3 N8 O3 S'
_chemical_formula_weight 749.52
_chemical_name_systematic
;
 ? 
;
_space_group_crystal_system monoclinic
_space_group_IT_number 15
_space_group_name_Hall '-C 2yc'
_space_group_name_H-M_alt 'C 1 2/c 1'
_symmetry_space_group_name_Hall '-C 2yc'
_symmetry_space_group_name_H-M 'C 1 2/c 1'
_atom_sites_solution_hydrogens geom
_atom_sites_solution_primary direct
_atom_sites_solution_secondary difmap
_audit_creation_date 2012-08-30
_audit_creation_method
;
  Olex2 1.1
  (compiled 2011.11.01 svn.r2039, GUI svn.r3906)
;
_cell_angle_alpha 90.00
_cell_angle_beta 124.041(9)
_cell_angle_gamma 90.00
_cell_formula_units_Z 8
_cell_length_a 33.001(2)
_cell_length_b 11.5470(4)
_cell_length_c 19.8795(13)
_cell_measurement_reflns_used 6770
_cell_measurement_temperature 100.00(10)
_cell_measurement_theta_max 73.5168
_cell_measurement_theta_min 4.1489
_cell_volume 6277.2(9)
_computing_cell_refinement
;
CrysAlisPro, Agilent Technologies,
Version 1.171.35.21 (release 20-01-2012 CrysAlis171 .NET)
(compiled Jan 23 2012,18:06:46)
;
_computing_data_collection
;
CrysAlisPro, Agilent Technologies,
Version 1.171.35.21 (release 20-01-2012 CrysAlis171 .NET)
(compiled Jan 23 2012,18:06:46)
;
_computing_data_reduction
;
CrysAlisPro, Agilent Technologies,
Version 1.171.35.21 (release 20-01-2012 CrysAlis171 .NET)
(compiled Jan 23 2012,18:06:46)
;
_computing_molecular_graphics
;
O. V. Dolomanov, L. J. Bourhis, R. J. Gildea, J. A. K. Howard and H. Puschmann,
OLEX2: a complete structure solution, refinement and analysis program.
J. Appl. Cryst. (2009). 42, 339-341.
;
_computing_publication_material
;
O. V. Dolomanov, L. J. Bourhis, R. J. Gildea, J. A. K. Howard and H. Puschmann,
OLEX2: a complete structure solution, refinement and analysis program.
J. Appl. Cryst. (2009). 42, 339-341.
;
_computing_structure_refinement
;
olex2.refine (L.J. Bourhis, O.V. Dolomanov, R.J. Gildea, J.A.K. Howard,
H. Puschmann, in preparation, 2011)
;
_computing_structure_solution 'SHELXS-97 (Sheldrick, 2008)'
_diffrn_ambient_temperature 100.00(10)
_diffrn_detector_area_resol_mean 10.3756
_diffrn_measured_fraction_theta_full 0.988
_diffrn_measured_fraction_theta_max 0.974
_diffrn_measurement_details
;
  1 omega  -29.00   23.00   1.0000    3.0000
omega____ theta____ kappa____ phi______ frames
    -      -40.6487   37.0000   30.0000 52

  2 omega -110.00  -11.00   1.0000    3.0000
omega____ theta____ kappa____ phi______ frames
    -      -40.6487  -57.0000   90.0000 99

  3 omega  -49.00   36.00   1.0000    3.0000
omega____ theta____ kappa____ phi______ frames
    -      -40.6487   37.0000 -120.0000 85

  4 omega   67.00   99.00   1.0000    3.0000
omega____ theta____ kappa____ phi______ frames
    -       40.6487   57.0000  -60.0000 32

  5 omega   80.00  175.00   1.0000   15.0000
omega____ theta____ kappa____ phi______ frames
    -      107.0378   45.0000   90.0000 95

  6 omega   86.00  149.00   1.0000   15.0000
omega____ theta____ kappa____ phi______ frames
    -      107.0378   30.0000    0.0000 63

  7 omega   30.00   81.00   1.0000   15.0000
omega____ theta____ kappa____ phi______ frames
    -      107.0378  -30.0000  150.0000 51

  8 omega   35.00   75.00   1.0000   15.0000
omega____ theta____ kappa____ phi______ frames
    -      107.0378  -30.0000  -30.0000 40

  9 omega   88.00  114.00   1.0000   15.0000
omega____ theta____ kappa____ phi______ frames
    -      107.0378 -125.0000  -90.0000 26

 10 omega  119.00  146.00   1.0000   15.0000
omega____ theta____ kappa____ phi______ frames
    -      107.0378   98.0000 -106.0000 27

 11 omega   50.00  119.00   1.0000   15.0000
omega____ theta____ kappa____ phi______ frames
    -      107.0378 -125.0000  150.0000 69

 12 omega   30.00   90.00   1.0000   15.0000
omega____ theta____ kappa____ phi______ frames
    -      107.0378  -30.0000   90.0000 60

 13 omega -117.00  -14.00   1.0000    3.0000
omega____ theta____ kappa____ phi______ frames
    -      -40.6487  -37.0000 -150.0000 103

 14 omega -115.00  -11.00   1.0000    3.0000
omega____ theta____ kappa____ phi______ frames
    -      -40.6487  -57.0000  -30.0000 104

 15 omega   23.00   98.00   1.0000    3.0000
omega____ theta____ kappa____ phi______ frames
    -       40.6487 -125.0000  120.0000 75

 16 omega   46.00   94.00   1.0000   15.0000
omega____ theta____ kappa____ phi______ frames
    -      107.0378   15.0000 -120.0000 48
;
_diffrn_measurement_device_type 'SuperNova, Dual, Cu at zero, Atlas'
_diffrn_measurement_method '\w scans'
_diffrn_orient_matrix_UB_11 0.0498829000
_diffrn_orient_matrix_UB_12 -0.0486290000
_diffrn_orient_matrix_UB_13 0.0685277000
_diffrn_orient_matrix_UB_21 0.0186889000
_diffrn_orient_matrix_UB_22 0.0090789000
_diffrn_orient_matrix_UB_23 -0.0555351000
_diffrn_orient_matrix_UB_31 0.0181946000
_diffrn_orient_matrix_UB_32 0.1240143000
_diffrn_orient_matrix_UB_33 0.0310491000
_diffrn_radiation_monochromator mirror
_diffrn_radiation_type 'Cu K\a'
_diffrn_radiation_wavelength 1.5418
_diffrn_reflns_av_R_equivalents 0.0000
_diffrn_reflns_av_unetI/netI 0.0174
_diffrn_reflns_limit_h_max 40
_diffrn_reflns_limit_h_min -40
_diffrn_reflns_limit_k_max 14
_diffrn_reflns_limit_k_min -10
_diffrn_reflns_limit_l_max 24
_diffrn_reflns_limit_l_min -24
_diffrn_reflns_number 12248
_diffrn_reflns_theta_full 72.00
_diffrn_reflns_theta_max 73.94
_diffrn_reflns_theta_min 4.16
_diffrn_source 'SuperNova (Cu) X-ray Source'
_exptl_absorpt_coefficient_mu 6.337
_exptl_absorpt_correction_T_max 1.00000
_exptl_absorpt_correction_T_min 0.51290
_exptl_absorpt_correction_type multi-scan
_exptl_absorpt_process_details
;
CrysAlisPro, Agilent Technologies,
Version 1.171.35.21 (release 20-01-2012 CrysAlis171 .NET)
(compiled Jan 23 2012,18:06:46)
Empirical absorption correction using spherical harmonics,
 implemented in SCALE3 ABSPACK scaling algorithm.
;
_exptl_crystal_colour colourless
_exptl_crystal_colour_primary colourless
_exptl_crystal_density_diffrn 1.586
_exptl_crystal_density_method 'not measured'
_exptl_crystal_description prism
_exptl_crystal_F_000 3032
_exptl_crystal_size_max 0.08
_exptl_crystal_size_mid 0.06
_exptl_crystal_size_min 0.04
_refine_diff_density_max 2.093
_refine_diff_density_min -2.077
_refine_diff_density_rms 0.138
_refine_ls_extinction_method none
_refine_ls_goodness_of_fit_ref 1.018
_refine_ls_hydrogen_treatment constr
_refine_ls_matrix_type full
_refine_ls_number_parameters 423
_refine_ls_number_reflns 12248
_refine_ls_number_restraints 0
_refine_ls_restrained_S_all 1.018
_refine_ls_R_factor_all 0.0709
_refine_ls_R_factor_gt 0.0649
_refine_ls_shift/su_max 0.002
_refine_ls_shift/su_mean 0.000
_refine_ls_structure_factor_coef Fsqd
_refine_ls_weighting_details 'calc w=1/[\s^2^(Fo^2^)+(0.1466P)^2^+11.8620P] where P=(Fo^2^+2Fc^2^)/3'
_refine_ls_weighting_scheme calc
_refine_ls_wR_factor_gt 0.1758
_refine_ls_wR_factor_ref 0.1852
_reflns_number_gt 10892
_reflns_number_total 12248
_reflns_threshold_expression >2sigma(I)
_cod_data_source_file cg400466k_si_001.cif
_cod_data_source_block Ag(L24)OTf_3
_cod_original_cell_volume 6277.1(6)
_cod_original_formula_sum 'C30.50 H26 Ag F3 N8 O3 S'
_cod_database_code 4508125
_chemical_oxdiff_formula 'C54 H49 O6 N16 S2 F6 Ag2'

loop_
_space_group_symop_id
_space_group_symop_operation_xyz
1 'x, y, z'
2 '-x, y, -z+1/2'
3 'x+1/2, y+1/2, z'
4 '-x+1/2, y+1/2, -z+1/2'
5 '-x, -y, -z'
6 'x, -y, z-1/2'
7 '-x+1/2, -y+1/2, -z'
8 'x+1/2, -y+1/2, z-1/2'

loop_
_atom_site_label
_atom_site_type_symbol
_atom_site_fract_x
_atom_site_fract_y
_atom_site_fract_z
_atom_site_U_iso_or_equiv
_atom_site_adp_type
_atom_site_occupancy
_atom_site_symmetry_multiplicity
_atom_site_calc_flag
_atom_site_refinement_flags
_atom_site_disorder_assembly
_atom_site_disorder_group
Ag1 Ag 0.396588(8) 0.55683(2) 0.396346(13) 0.02645(11) Uani 1 1 d . . .
N11 N 0.33192(9) 0.4833(2) 0.39448(15) 0.0221(5) Uani 1 1 d . . .
N12 N 0.33558(8) 0.3826(2) 0.43184(14) 0.0185(5) Uani 1 1 d . . .
N21 N 0.44072(9) 0.4440(2) 0.51471(16) 0.0225(6) Uani 1 1 d . . .
N22 N 0.42122(8) 0.3445(2) 0.52147(14) 0.0191(5) Uani 1 1 d . . .
N41 N 0.09226(9) 0.2534(2) 0.10118(15) 0.0245(5) Uani 1 1 d . . .
N42 N 0.10555(9) 0.3101(2) 0.17008(14) 0.0218(5) Uani 1 1 d . . .
N51 N 0.11379(9) 0.0644(2) 0.22971(15) 0.0214(5) Uani 1 1 d . . .
N52 N 0.12663(9) 0.1650(2) 0.27201(15) 0.0207(5) Uani 1 1 d . . .
C1 C 0.33561(10) 0.2356(3) 0.30721(17) 0.0203(6) Uani 1 1 d . . .
C2 C 0.37790(10) 0.2652(3) 0.38294(17) 0.0183(5) Uani 1 1 d . . .
C3 C 0.42323(10) 0.2549(3) 0.39423(18) 0.0221(6) Uani 1 1 d . . .
H3 H 0.4519 0.2729 0.4457 0.026 Uiso 1 1 calc R . .
C4 C 0.42754(11) 0.2190(3) 0.3322(2) 0.0259(6) Uani 1 1 d . . .
H4 H 0.4589 0.2121 0.3414 0.031 Uiso 1 1 calc R . .
C5 C 0.38619(12) 0.1934(3) 0.2571(2) 0.0277(7) Uani 1 1 d . . .
H5 H 0.3890 0.1706 0.2140 0.033 Uiso 1 1 calc R . .
C6 C 0.34066(11) 0.2010(3) 0.24455(18) 0.0247(6) Uani 1 1 d . . .
H6 H 0.3123 0.1824 0.1927 0.030 Uiso 1 1 calc R . .
C7 C 0.37437(9) 0.3010(3) 0.45342(16) 0.0186(6) Uani 1 1 d . . .
H7 H 0.3670 0.2292 0.4728 0.022 Uiso 1 1 calc R . .
C11 C 0.29336(11) 0.5362(3) 0.3843(2) 0.0264(7) Uani 1 1 d . . .
H11 H 0.2818 0.6099 0.3595 0.032 Uiso 1 1 calc R . .
C12 C 0.27158(12) 0.4686(3) 0.4152(2) 0.0293(7) Uani 1 1 d . . .
H12 H 0.2434 0.4868 0.4149 0.035 Uiso 1 1 calc R . .
C13 C 0.29989(10) 0.3710(3) 0.44553(17) 0.0225(6) Uani 1 1 d . . .
H13 H 0.2954 0.3075 0.4712 0.027 Uiso 1 1 calc R . .
C21 C 0.48500(11) 0.4511(3) 0.5847(2) 0.0261(7) Uani 1 1 d . . .
H21 H 0.5075 0.5125 0.5982 0.031 Uiso 1 1 calc R . .
C22 C 0.49377(11) 0.3566(3) 0.63497(18) 0.0293(7) Uani 1 1 d . . .
H22 H 0.5223 0.3416 0.6874 0.035 Uiso 1 1 calc R . .
C23 C 0.45213(10) 0.2900(3) 0.59207(18) 0.0253(6) Uani 1 1 d . . .
H23 H 0.4463 0.2188 0.6092 0.030 Uiso 1 1 calc R . .
C31 C 0.28549(10) 0.2372(3) 0.28994(16) 0.0196(6) Uani 1 1 d . . .
C32 C 0.25223(10) 0.3219(3) 0.23823(17) 0.0237(6) Uani 1 1 d . . .
H32 H 0.2616 0.3772 0.2139 0.028 Uiso 1 1 calc R . .
C33 C 0.20580(10) 0.3256(3) 0.22240(17) 0.0241(6) Uani 1 1 d . . .
H33 H 0.1834 0.3830 0.1868 0.029 Uiso 1 1 calc R . .
C34 C 0.19143(10) 0.2459(3) 0.25816(16) 0.0203(6) Uani 1 1 d . . .
C35 C 0.22401(10) 0.1599(3) 0.30785(17) 0.0203(6) Uani 1 1 d . . .
H35 H 0.2144 0.1039 0.3313 0.024 Uiso 1 1 calc R . .
C36 C 0.27070(10) 0.1553(3) 0.32350(16) 0.0211(6) Uani 1 1 d . . .
H36 H 0.2927 0.0959 0.3573 0.025 Uiso 1 1 calc R . .
C37 C 0.14361(10) 0.2651(3) 0.24974(17) 0.0204(6) Uani 1 1 d . . .
H37 H 0.1500 0.3273 0.2895 0.024 Uiso 1 1 calc R . .
C41 C 0.06468(12) 0.3285(3) 0.0425(2) 0.0335(7) Uani 1 1 d . . .
H41 H 0.0493 0.3123 -0.0136 0.040 Uiso 1 1 calc R . .
C42 C 0.06085(15) 0.4338(3) 0.0725(2) 0.0423(10) Uani 1 1 d . . .
H42 H 0.0436 0.5010 0.0426 0.051 Uiso 1 1 calc R . .
C43 C 0.08778(13) 0.4186(3) 0.1555(2) 0.0333(7) Uani 1 1 d . . .
H43 H 0.0928 0.4741 0.1947 0.040 Uiso 1 1 calc R . .
C51 C 0.10544(11) -0.0082(3) 0.27216(19) 0.0257(6) Uani 1 1 d . . .
H51 H 0.0949 -0.0860 0.2567 0.031 Uiso 1 1 calc R . .
C52 C 0.11406(14) 0.0439(3) 0.3426(2) 0.0339(8) Uani 1 1 d . . .
H52 H 0.1110 0.0096 0.3830 0.041 Uiso 1 1 calc R . .
C53 C 0.12779(12) 0.1541(3) 0.34057(19) 0.0297(7) Uani 1 1 d . . .
H53 H 0.1366 0.2126 0.3801 0.036 Uiso 1 1 calc R . .
S1 S 0.34533(3) 0.03951(7) 0.56124(5) 0.02836(19) Uani 1 1 d . . .
F1 F 0.35222(8) -0.1828(2) 0.54191(16) 0.0495(6) Uani 1 1 d . . .
F2 F 0.29469(11) -0.0968(3) 0.43675(13) 0.0646(8) Uani 1 1 d . . .
F3 F 0.28794(10) -0.1362(2) 0.53480(17) 0.0525(6) Uani 1 1 d . . .
O1 O 0.37980(11) 0.0585(2) 0.53977(19) 0.0430(7) Uani 1 1 d . . .
O2 O 0.30373(10) 0.1162(3) 0.52166(16) 0.0434(6) Uani 1 1 d . . .
O3 O 0.36601(11) 0.0228(2) 0.64574(14) 0.0420(6) Uani 1 1 d . . .
C61 C 0.31839(12) -0.1009(3) 0.5155(2) 0.0294(7) Uani 1 1 d . . .
C1S C 0.5000 0.1005(5) 0.2500 0.0355(11) Uani 1 2 d S . .
C2S C 0.46536(13) 0.1617(3) 0.1808(2) 0.0350(8) Uani 1 1 d . . .
H2S H 0.4416 0.1212 0.1330 0.042 Uiso 1 1 calc R . .
C3S C 0.46554(13) 0.2827(3) 0.1814(3) 0.0386(8) Uani 1 1 d . . .
H3S H 0.4417 0.3240 0.1341 0.046 Uiso 1 1 calc R . .
C4S C 0.5000 0.3429(5) 0.2500 0.0408(13) Uani 1 2 d S . .
H4S H 0.5000 0.4251 0.2500 0.049 Uiso 1 2 calc SR . .
C5S C 0.5000 -0.0291(5) 0.2500 0.0472(14) Uani 1 2 d S . .
H5Sa H 0.4666 -0.0574 0.2256 0.071 Uiso 0.50 1 calc PR A -1
H5Sb H 0.5209 -0.0574 0.3059 0.071 Uiso 0.50 1 calc PR A -1
H5Sc H 0.5125 -0.0574 0.2185 0.071 Uiso 0.50 1 calc PR A -1

loop_
_atom_site_aniso_label
_atom_site_aniso_U_11
_atom_site_aniso_U_22
_atom_site_aniso_U_33
_atom_site_aniso_U_23
_atom_site_aniso_U_13
_atom_site_aniso_U_12
Ag1 0.02266(16) 0.02491(18) 0.03138(16) 0.00782(8) 0.01488(12) 0.00072(8)
N11 0.0175(11) 0.0175(13) 0.0259(12) 0.0044(10) 0.0089(10) 0.0014(10)
N12 0.0137(11) 0.0192(13) 0.0195(11) -0.0003(9) 0.0074(9) -0.0014(9)
N21 0.0143(12) 0.0211(15) 0.0251(13) 0.0002(9) 0.0067(10) -0.0024(9)
N22 0.0102(10) 0.0218(13) 0.0184(11) 0.0003(9) 0.0038(9) -0.0029(9)
N41 0.0206(12) 0.0205(14) 0.0259(13) -0.0013(10) 0.0089(10) -0.0005(10)
N42 0.0164(11) 0.0175(13) 0.0239(12) -0.0031(10) 0.0066(10) 0.0006(9)
N51 0.0152(12) 0.0201(14) 0.0252(13) -0.0038(9) 0.0091(10) -0.0005(9)
N52 0.0154(11) 0.0190(13) 0.0264(12) -0.0049(10) 0.0110(10) -0.0036(9)
C1 0.0136(13) 0.0201(15) 0.0237(14) 0.0002(11) 0.0084(11) -0.0041(11)
C2 0.0142(13) 0.0156(14) 0.0214(13) 0.0011(11) 0.0077(11) -0.0004(11)
C3 0.0146(13) 0.0200(15) 0.0272(14) -0.0020(12) 0.0090(12) -0.0022(11)
C4 0.0222(15) 0.0206(16) 0.0406(17) 0.0001(13) 0.0210(14) -0.0019(12)
C5 0.0346(17) 0.0192(16) 0.0370(16) -0.0059(13) 0.0247(15) -0.0048(13)
C6 0.0237(15) 0.0252(16) 0.0240(14) -0.0070(12) 0.0125(12) -0.0087(12)
C7 0.0097(12) 0.0190(15) 0.0216(13) 0.0005(11) 0.0053(10) -0.0010(10)
C11 0.0158(14) 0.0252(16) 0.0318(16) 0.0012(13) 0.0094(12) 0.0044(12)
C12 0.0207(15) 0.0334(18) 0.0324(16) 0.0000(14) 0.0141(13) 0.0069(13)
C13 0.0157(13) 0.0272(17) 0.0248(14) -0.0029(12) 0.0115(11) -0.0045(11)
C21 0.0136(14) 0.0293(19) 0.0262(15) -0.0016(12) 0.0055(12) -0.0028(11)
C22 0.0148(14) 0.037(2) 0.0231(14) 0.0043(13) 0.0026(12) -0.0013(13)
C23 0.0163(13) 0.0291(17) 0.0234(14) 0.0057(12) 0.0068(11) 0.0006(12)
C31 0.0122(13) 0.0240(16) 0.0164(12) -0.0031(11) 0.0041(10) -0.0032(11)
C32 0.0171(14) 0.0252(17) 0.0216(13) 0.0029(12) 0.0065(11) -0.0042(12)
C33 0.0139(13) 0.0269(17) 0.0215(13) 0.0050(12) 0.0038(11) 0.0004(12)
C34 0.0140(13) 0.0229(15) 0.0179(13) -0.0026(11) 0.0051(11) -0.0047(11)
C35 0.0165(13) 0.0184(14) 0.0225(13) -0.0018(11) 0.0087(11) -0.0063(11)
C36 0.0160(13) 0.0204(15) 0.0196(13) 0.0005(11) 0.0055(11) -0.0029(11)
C37 0.0162(13) 0.0179(15) 0.0230(13) -0.0013(11) 0.0085(11) -0.0021(11)
C41 0.0260(16) 0.0309(19) 0.0248(15) 0.0008(13) 0.0026(13) 0.0003(14)
C42 0.0333(19) 0.032(2) 0.037(2) 0.0053(15) 0.0048(16) 0.0099(15)
C43 0.0292(17) 0.0210(16) 0.0372(18) -0.0021(14) 0.0108(15) 0.0050(14)
C51 0.0195(14) 0.0219(17) 0.0290(15) -0.0022(12) 0.0094(12) -0.0032(12)
C52 0.039(2) 0.033(2) 0.0307(17) -0.0037(14) 0.0198(15) -0.0103(15)
C53 0.0338(17) 0.0303(18) 0.0245(15) -0.0075(13) 0.0160(13) -0.0085(14)
S1 0.0359(4) 0.0212(4) 0.0255(4) 0.0005(3) 0.0156(3) -0.0028(3)
F1 0.0401(12) 0.0267(12) 0.0714(15) -0.0115(11) 0.0249(11) -0.0014(10)
F2 0.089(2) 0.0544(17) 0.0274(11) -0.0106(11) 0.0185(12) -0.0209(15)
F3 0.0594(15) 0.0376(14) 0.0820(17) -0.0141(12) 0.0528(14) -0.0170(12)
O1 0.0470(17) 0.0333(16) 0.0564(17) 0.0012(11) 0.0338(14) -0.0112(11)
O2 0.0487(16) 0.0298(15) 0.0473(15) 0.0073(12) 0.0241(13) 0.0072(12)
O3 0.0682(18) 0.0211(13) 0.0272(12) -0.0017(10) 0.0209(12) -0.0021(12)
C61 0.0315(17) 0.0263(18) 0.0299(16) -0.0028(13) 0.0169(14) -0.0040(14)
C1S 0.026(2) 0.034(3) 0.051(3) 0.000 0.025(2) 0.000
C2S 0.0268(17) 0.032(2) 0.052(2) 0.0014(16) 0.0254(16) 0.0004(14)
C3S 0.0306(18) 0.033(2) 0.060(2) 0.0108(17) 0.0304(17) 0.0092(15)
C4S 0.037(3) 0.025(3) 0.077(4) 0.000 0.043(3) 0.000
C5S 0.040(3) 0.029(3) 0.061(4) 0.000 0.021(3) 0.000

loop_
_atom_type_symbol
_atom_type_description
_atom_type_scat_dispersion_real
_atom_type_scat_dispersion_imag
_atom_type_scat_source
C C 0.0181 0.0091 'International Tables Vol C Tables 4.2.6.8 and 6.1.1.4'
H H 0.0000 0.0000 'International Tables Vol C Tables 4.2.6.8 and 6.1.1.4'
Ag Ag 0.1306 4.2820 'International Tables Vol C Tables 4.2.6.8 and 6.1.1.4'
F F 0.0727 0.0534 'International Tables Vol C Tables 4.2.6.8 and 6.1.1.4'
N N 0.0311 0.0180 'International Tables Vol C Tables 4.2.6.8 and 6.1.1.4'
O O 0.0492 0.0322 'International Tables Vol C Tables 4.2.6.8 and 6.1.1.4'
S S 0.3331 0.5567 'International Tables Vol C Tables 4.2.6.8 and 6.1.1.4'

loop_
_geom_angle_atom_site_label_1
_geom_angle_atom_site_label_2
_geom_angle_atom_site_label_3
_geom_angle
_geom_angle_site_symmetry_1
_geom_angle_site_symmetry_3
N11 Ag1 N21 81.92(9) . .
N11 Ag1 N41 120.42(10) . 4
N11 Ag1 N51 115.07(9) . 4
N41 Ag1 N21 121.66(9) 4 .
N41 Ag1 N51 84.91(9) 4 4
N51 Ag1 N21 137.11(9) 4 .
N12 N11 Ag1 121.22(17) . .
C11 N11 Ag1 130.1(2) . .
C11 N11 N12 105.3(3) . .
N11 N12 C7 121.1(2) . .
N11 N12 C13 112.1(2) . .
C13 N12 C7 126.8(3) . .
N22 N21 Ag1 120.35(17) . .
C21 N21 Ag1 135.1(2) . .
C21 N21 N22 104.5(2) . .
N21 N22 C7 120.9(2) . .
C23 N22 N21 112.0(2) . .
C23 N22 C7 126.7(3) . .
N42 N41 Ag1 119.99(19) . 4_545
C41 N41 Ag1 133.6(2) . 4_545
C41 N41 N42 104.5(3) . .
N41 N42 C37 121.5(2) . .
C43 N42 N41 112.2(3) . .
C43 N42 C37 124.9(3) . .
N52 N51 Ag1 120.37(19) . 4_545
C51 N51 Ag1 134.7(2) . 4_545
C51 N51 N52 104.6(2) . .
N51 N52 C37 122.1(2) . .
C53 N52 N51 111.7(3) . .
C53 N52 C37 125.6(3) . .
C2 C1 C31 123.5(3) . .
C6 C1 C2 118.6(3) . .
C6 C1 C31 117.8(2) . .
C1 C2 C7 120.6(3) . .
C3 C2 C1 119.1(3) . .
C3 C2 C7 120.3(3) . .
C2 C3 H3 119.3 . .
C4 C3 C2 121.4(3) . .
C4 C3 H3 119.3 . .
C3 C4 H4 120.1 . .
C5 C4 C3 119.8(3) . .
C5 C4 H4 120.1 . .
C4 C5 H5 120.0 . .
C4 C5 C6 120.0(3) . .
C6 C5 H5 120.0 . .
C1 C6 H6 119.5 . .
C5 C6 C1 121.0(3) . .
C5 C6 H6 119.5 . .
N12 C7 N22 110.7(2) . .
N12 C7 C2 114.4(2) . .
N12 C7 H7 106.8 . .
N22 C7 C2 111.0(2) . .
N22 C7 H7 106.8 . .
C2 C7 H7 106.8 . .
N11 C11 H11 124.5 . .
N11 C11 C12 111.0(3) . .
C12 C11 H11 124.5 . .
C11 C12 H12 127.5 . .
C13 C12 C11 105.0(3) . .
C13 C12 H12 127.5 . .
N12 C13 C12 106.5(3) . .
N12 C13 H13 126.7 . .
C12 C13 H13 126.7 . .
N21 C21 H21 124.4 . .
N21 C21 C22 111.3(3) . .
C22 C21 H21 124.4 . .
C21 C22 H22 127.5 . .
C23 C22 C21 105.0(3) . .
C23 C22 H22 127.5 . .
N22 C23 C22 107.2(3) . .
N22 C23 H23 126.4 . .
C22 C23 H23 126.4 . .
C32 C31 C1 119.4(3) . .
C36 C31 C1 121.5(3) . .
C36 C31 C32 119.0(3) . .
C31 C32 H32 119.9 . .
C33 C32 C31 120.2(3) . .
C33 C32 H32 119.9 . .
C32 C33 H33 119.6 . .
C32 C33 C34 120.8(3) . .
C34 C33 H33 119.6 . .
C33 C34 C37 118.6(3) . .
C35 C34 C33 119.0(3) . .
C35 C34 C37 122.0(3) . .
C34 C35 H35 119.8 . .
C34 C35 C36 120.4(3) . .
C36 C35 H35 119.8 . .
C31 C36 H36 119.7 . .
C35 C36 C31 120.5(3) . .
C35 C36 H36 119.7 . .
N42 C37 C34 112.6(2) . .
N42 C37 H37 106.0 . .
N52 C37 N42 111.6(2) . .
N52 C37 C34 114.0(2) . .
N52 C37 H37 106.0 . .
C34 C37 H37 106.0 . .
N41 C41 H41 123.9 . .
N41 C41 C42 112.1(3) . .
C42 C41 H41 123.9 . .
C41 C42 H42 127.8 . .
C43 C42 C41 104.4(3) . .
C43 C42 H42 127.8 . .
N42 C43 C42 106.8(3) . .
N42 C43 H43 126.6 . .
C42 C43 H43 126.6 . .
N51 C51 H51 124.2 . .
N51 C51 C52 111.6(3) . .
C52 C51 H51 124.2 . .
C51 C52 H52 127.5 . .
C53 C52 C51 104.9(3) . .
C53 C52 H52 127.5 . .
N52 C53 C52 107.2(3) . .
N52 C53 H53 126.4 . .
C52 C53 H53 126.4 . .
O1 S1 O2 114.48(17) . .
O1 S1 C61 103.47(16) . .
O2 S1 C61 102.92(17) . .
O3 S1 O1 115.67(18) . .
O3 S1 O2 114.01(17) . .
O3 S1 C61 104.12(16) . .
F1 C61 S1 111.6(2) . .
F2 C61 S1 111.3(3) . .
F2 C61 F1 107.9(3) . .
F2 C61 F3 108.5(3) . .
F3 C61 S1 111.5(2) . .
F3 C61 F1 105.8(3) . .
C2S C1S C2S 119.0(5) 2_655 .
C2S C1S C5S 120.5(3) 2_655 .
C2S C1S C5S 120.5(3) . .
C1S C2S H2S 119.9 . .
C1S C2S C3S 120.1(4) . .
C3S C2S H2S 119.9 . .
C2S C3S H3S 119.7 . .
C4S C3S C2S 120.7(4) . .
C4S C3S H3S 119.7 . .
C3S C4S C3S 119.5(5) . 2_655
C3S C4S H4S 120.3 . .
C3S C4S H4S 120.3 2_655 .
C1S C5S H5Sa 109.5 . .
C1S C5S H5Sb 109.5 . .
C1S C5S H5Sc 109.5 . .

loop_
_geom_bond_atom_site_label_1
_geom_bond_atom_site_label_2
_geom_bond_distance
_geom_bond_site_symmetry_2
Ag1 N11 2.278(2) .
Ag1 N21 2.349(3) .
Ag1 N41 2.296(3) 4
Ag1 N51 2.333(3) 4
N11 N12 1.349(4) .
N11 C11 1.321(4) .
N12 C7 1.448(4) .
N12 C13 1.356(4) .
N21 C21 1.342(4) .
N22 N21 1.359(4) .
N22 C7 1.460(3) .
N22 C23 1.343(4) .
N41 Ag1 2.296(3) 4_545
N41 C41 1.323(4) .
N42 N41 1.350(3) .
N42 C37 1.459(4) .
N42 C43 1.345(4) .
N51 Ag1 2.333(3) 4_545
N51 C51 1.323(4) .
N52 N51 1.355(4) .
N52 C37 1.458(4) .
N52 C53 1.348(4) .
C1 C31 1.489(4) .
C2 C1 1.407(4) .
C2 C3 1.388(4) .
C2 C7 1.527(4) .
C3 H3 0.9500 .
C3 C4 1.381(4) .
C4 H4 0.9500 .
C5 C4 1.378(5) .
C5 H5 0.9500 .
C6 C1 1.404(4) .
C6 C5 1.381(4) .
C6 H6 0.9500 .
C7 H7 1.0000 .
C11 H11 0.9500 .
C11 C12 1.413(5) .
C12 H12 0.9500 .
C12 C13 1.370(5) .
C13 H13 0.9500 .
C21 H21 0.9500 .
C21 C22 1.396(5) .
C22 H22 0.9500 .
C23 C22 1.377(4) .
C23 H23 0.9500 .
C31 C32 1.399(4) .
C32 H32 0.9500 .
C32 C33 1.382(4) .
C33 H33 0.9500 .
C34 C33 1.398(4) .
C35 C34 1.389(4) .
C35 H35 0.9500 .
C35 C36 1.392(4) .
C36 C31 1.393(4) .
C36 H36 0.9500 .
C37 C34 1.507(4) .
C37 H37 1.0000 .
C41 H41 0.9500 .
C42 C41 1.391(5) .
C42 H42 0.9500 .
C43 C42 1.378(5) .
C43 H43 0.9500 .
C51 H51 0.9500 .
C52 C51 1.398(5) .
C52 H52 0.9500 .
C53 C52 1.360(5) .
C53 H53 0.9500 .
S1 O1 1.438(3) .
S1 O2 1.442(3) .
S1 O3 1.429(2) .
S1 C61 1.828(4) .
F1 C61 1.327(4) .
F2 C61 1.302(4) .
F3 C61 1.325(4) .
C1S C2S 1.392(5) 2_655
C1S C2S 1.392(5) .
C1S C5S 1.497(8) .
C2S H2S 0.9500 .
C2S C3S 1.397(6) .
C3S H3S 0.9500 .
C3S C4S 1.377(5) .
C4S C3S 1.378(5) 2_655
C4S H4S 0.9500 .
C5S H5Sa 0.9800 .
C5S H5Sb 0.9800 .
C5S H5Sc 0.9800 .

loop_
_geom_torsion_atom_site_label_1
_geom_torsion_atom_site_label_2
_geom_torsion_atom_site_label_3
_geom_torsion_atom_site_label_4
_geom_torsion
_geom_torsion_site_symmetry_1
_geom_torsion_site_symmetry_4
Ag1 N11 N12 C7 -18.4(3) . .
Ag1 N11 N12 C13 161.18(18) . .
Ag1 N11 C11 C12 -159.2(2) . .
Ag1 N21 C21 C22 -178.4(2) . .
Ag1 N41 C41 C42 164.7(3) 4_545 .
Ag1 N51 C51 C52 -174.4(2) 4_545 .
N11 Ag1 N21 N22 30.9(2) . .
N11 Ag1 N21 C21 -150.2(3) . .
N11 N12 C7 N22 72.1(3) . .
N11 N12 C7 C2 -54.2(3) . .
N11 N12 C13 C12 0.3(3) . .
N11 C11 C12 C13 0.5(4) . .
N12 N11 C11 C12 -0.3(4) . .
N21 Ag1 N11 N12 -24.4(2) . .
N21 Ag1 N11 C11 131.7(3) . .
N21 N22 C7 N12 -62.5(3) . .
N21 N22 C7 C2 65.7(3) . .
N21 N22 C23 C22 1.0(4) . .
N21 C21 C22 C23 -0.1(4) . .
N22 N21 C21 C22 0.6(4) . .
N22 C23 C22 C21 -0.5(4) . .
N41 Ag1 N11 N12 -146.5(2) 4 .
N41 Ag1 N11 C11 9.6(3) 4 .
N41 Ag1 N21 N22 151.8(2) 4 .
N41 Ag1 N21 C21 -29.3(4) 4 .
N41 N42 C37 N52 -73.1(3) . .
N41 N42 C37 C34 56.5(4) . .
N41 N42 C43 C42 0.8(4) . .
N42 N41 C41 C42 1.4(4) . .
N42 C37 C34 C33 37.9(4) . .
N42 C37 C34 C35 -149.7(3) . .
N42 C43 C42 C41 0.1(4) . .
N51 Ag1 N11 N12 114.3(2) 4 .
N51 Ag1 N11 C11 -89.7(3) 4 .
N51 Ag1 N21 N22 -87.5(2) 4 .
N51 Ag1 N21 C21 91.4(3) 4 .
N51 N52 C37 N42 64.0(3) . .
N51 N52 C37 C34 -64.9(3) . .
N51 N52 C53 C52 -1.6(4) . .
N52 N51 C51 C52 -1.6(4) . .
N52 C37 C34 C33 166.4(3) . .
N52 C37 C34 C35 -21.3(4) . .
N52 C53 C52 C51 0.6(4) . .
C1 C2 C3 C4 1.6(5) . .
C1 C2 C7 N12 -45.2(4) . .
C1 C2 C7 N22 -171.3(3) . .
C1 C6 C5 C4 0.6(5) . .
C1 C31 C32 C33 -179.1(3) . .
C2 C1 C31 C32 109.8(3) . .
C2 C1 C31 C36 -70.9(4) . .
C2 C3 C4 C5 0.4(5) . .
C3 C2 C1 C6 -2.5(5) . .
C3 C2 C1 C31 176.5(3) . .
C3 C2 C7 N12 138.6(3) . .
C3 C2 C7 N22 12.5(4) . .
C5 C6 C1 C2 1.4(5) . .
C5 C6 C1 C31 -177.7(3) . .
C6 C1 C31 C32 -71.2(4) . .
C6 C1 C31 C36 108.2(3) . .
C6 C5 C4 C3 -1.6(5) . .
C7 N12 C13 C12 179.9(3) . .
C7 N22 N21 Ag1 4.8(3) . .
C7 N22 N21 C21 -174.4(3) . .
C7 N22 C23 C22 173.9(3) . .
C7 C2 C1 C6 -178.8(3) . .
C7 C2 C1 C31 0.2(5) . .
C7 C2 C3 C4 177.9(3) . .
C11 N11 N12 C7 -179.7(3) . .
C11 N11 N12 C13 0.0(3) . .
C11 C12 C13 N12 -0.5(3) . .
C13 N12 C7 N22 -107.5(3) . .
C13 N12 C7 C2 126.2(3) . .
C23 N22 N21 Ag1 178.2(2) . .
C23 N22 N21 C21 -1.0(3) . .
C23 N22 C7 N12 125.2(3) . .
C23 N22 C7 C2 -106.6(3) . .
C31 C32 C33 C34 0.6(5) . .
C34 C35 C36 C31 0.3(4) . .
C35 C34 C33 C32 -2.3(5) . .
C35 C36 C31 C1 178.7(3) . .
C35 C36 C31 C32 -2.0(4) . .
C36 C31 C32 C33 1.5(4) . .
C36 C35 C34 C33 1.8(4) . .
C36 C35 C34 C37 -170.6(3) . .
C37 N42 N41 Ag1 25.5(3) . 4_545
C37 N42 N41 C41 -168.4(3) . .
C37 N42 C43 C42 167.3(3) . .
C37 N52 N51 Ag1 -12.1(3) . 4_545
C37 N52 N51 C51 173.8(2) . .
C37 N52 C53 C52 -173.1(3) . .
C37 C34 C33 C32 170.3(3) . .
C43 N42 N41 Ag1 -167.4(2) . 4_545
C43 N42 N41 C41 -1.4(4) . .
C43 N42 C37 N52 121.6(3) . .
C43 N42 C37 C34 -108.8(3) . .
C43 C42 C41 N41 -0.9(5) . .
C53 N52 N51 Ag1 176.0(2) . 4_545
C53 N52 N51 C51 2.0(3) . .
C53 N52 C37 N42 -125.3(3) . .
C53 N52 C37 C34 105.8(3) . .
C53 C52 C51 N51 0.7(4) . .
O1 S1 C61 F1 57.2(3) . .
O1 S1 C61 F2 -63.5(3) . .
O1 S1 C61 F3 175.3(3) . .
O2 S1 C61 F1 176.7(2) . .
O2 S1 C61 F2 56.0(3) . .
O2 S1 C61 F3 -65.3(3) . .
O3 S1 C61 F1 -64.1(3) . .
O3 S1 C61 F2 175.2(3) . .
O3 S1 C61 F3 54.0(3) . .
C1S C2S C3S C4S 0.4(5) . .
C2S C1S C2S C3S -0.2(2) 2_655 .
C2S C3S C4S C3S -0.2(2) . 2_655
C5S C1S C2S C3S 179.8(2) . .

loop_
_diffrn_oxdiff_twin_id
_diffrn_oxdiff_twin_ratio
_diffrn_oxdiff_twin_reflns_isolated
_diffrn_oxdiff_twin_reflns_overlapped
1 0.5364 8525 9212
2 0.4636 8386 9212
